data_1576495
loop_
_publ_author_name
'Yuwen, Liyan'
'Tang, Jiazhong'
'Qi, Yayu'
'Zou, Tianyi'
'Zhang, Shaotong'
'Zhang, Ya-Qian'
'Zhang, Qing-Wei'

_publ_section_title
;
 Diastereoselective synthesis of cyclopropyl sulfoxides <i>via</i>
 hydrosulfenation.
;
_journal_issue 6
_journal_name_full 'Chemical science'
_journal_page_first 3171
_journal_page_last 3177
_journal_paper_doi 10.1039/d5sc08731g
_journal_volume 17
_journal_year 2026
_chemical_absolute_configuration rmad
_chemical_formula_moiety 'C19 H20 O S'
_chemical_formula_sum 'C19 H20 O S'
_chemical_formula_weight 296.41
_space_group_crystal_system monoclinic
_space_group_IT_number 4
_space_group_name_Hall 'P 2yb'
_space_group_name_H-M_alt 'P 1 21 1'
_atom_sites_solution_hydrogens geom
_atom_sites_solution_primary dual
_audit_creation_date 2024-11-19
_audit_creation_method
;
Olex2 1.5
(compiled 2024.02.16 svn.r378c4104 for OlexSys, GUI svn.r6928)
;
_audit_update_record
;
2025-03-16 deposited with the CCDC.	2025-12-12 downloaded from the CCDC.
;
_cell_angle_alpha 90
_cell_angle_beta 98.273(2)
_cell_angle_gamma 90
_cell_formula_units_Z 2
_cell_length_a 9.1143(5)
_cell_length_b 7.2877(3)
_cell_length_c 12.1106(6)
_cell_measurement_reflns_used 4098
_cell_measurement_temperature 296(2)
_cell_measurement_theta_max 27.389
_cell_measurement_theta_min 2.623
_cell_volume 796.04(7)
_computing_cell_refinement 'SAINT V8.40B (?, 2016)'
_computing_data_reduction 'SAINT V8.40B (?, 2016)'
_computing_molecular_graphics 'Olex2 1.5 (Dolomanov et al., 2009)'
_computing_publication_material 'Olex2 1.5 (Dolomanov et al., 2009)'
_computing_structure_refinement 'SHELXL 2018/3 (Sheldrick, 2015)'
_computing_structure_solution 'ShelXT (Sheldrick, 2015)'
_diffrn_ambient_temperature 296.00
_diffrn_measured_fraction_theta_full 0.995
_diffrn_measured_fraction_theta_max 0.995
_diffrn_measurement_device_type 'Bruker D8 Venture'
_diffrn_measurement_method '\f and \w scans'
_diffrn_radiation_type MoK\a
_diffrn_radiation_wavelength 0.71073
_diffrn_reflns_av_R_equivalents 0.0444
_diffrn_reflns_av_unetI/netI 0.0574
_diffrn_reflns_Laue_measured_fraction_full 0.995
_diffrn_reflns_Laue_measured_fraction_max 0.995
_diffrn_reflns_limit_h_max 11
_diffrn_reflns_limit_h_min -11
_diffrn_reflns_limit_k_max 7
_diffrn_reflns_limit_k_min -9
_diffrn_reflns_limit_l_max 15
_diffrn_reflns_limit_l_min -15
_diffrn_reflns_number 8276
_diffrn_reflns_point_group_measured_fraction_full 0.893
_diffrn_reflns_point_group_measured_fraction_max 0.863
_diffrn_reflns_theta_full 25.242
_diffrn_reflns_theta_max 27.463
_diffrn_reflns_theta_min 2.624
_diffrn_source_current 1.4
_diffrn_source_power 0.07
_diffrn_source_voltage 50.0
_diffrn_standards_number 0
_exptl_absorpt_coefficient_mu 0.200
_exptl_absorpt_correction_T_max 0.7456
_exptl_absorpt_correction_T_min 0.5915
_exptl_absorpt_correction_type multi-scan
_exptl_absorpt_process_details
;
SADABS-2016/2 (Bruker,2016/2) was used for absorption correction.
wR2(int) was 0.1653 before and 0.0649 after correction.
The Ratio of minimum to maximum transmission is 0.7933.
The \l/2 correction factor is Not present.
;
_exptl_crystal_colour colourless
_exptl_crystal_colour_primary colourless
_exptl_crystal_density_diffrn 1.237
_exptl_crystal_description block
_exptl_crystal_F_000 316
_exptl_crystal_size_max 0.17
_exptl_crystal_size_mid 0.17
_exptl_crystal_size_min 0.05
_refine_diff_density_max 0.148
_refine_diff_density_min -0.208
_refine_diff_density_rms 0.039
_refine_ls_abs_structure_details
;
 Flack x determined using 847 quotients [(I+)-(I-)]/[(I+)+(I-)]
 (Parsons, Flack and Wagner, Acta Cryst. B69 (2013) 249-259).
;
_refine_ls_abs_structure_Flack -0.07(6)
_refine_ls_extinction_method none
_refine_ls_goodness_of_fit_ref 1.041
_refine_ls_hydrogen_treatment constr
_refine_ls_matrix_type full
_refine_ls_number_parameters 191
_refine_ls_number_reflns 3156
_refine_ls_number_restraints 1
_refine_ls_restrained_S_all 1.041
_refine_ls_R_factor_all 0.0563
_refine_ls_R_factor_gt 0.0424
_refine_ls_shift/su_max 0.000
_refine_ls_shift/su_mean 0.000
_refine_ls_structure_factor_coef Fsqd
_refine_ls_weighting_details 'w=1/[\s^2^(Fo^2^)+(0.0530P)^2^+0.0040P] where P=(Fo^2^+2Fc^2^)/3'
_refine_ls_weighting_scheme calc
_refine_ls_wR_factor_gt 0.0952
_refine_ls_wR_factor_ref 0.1027
_reflns_Friedel_coverage 0.609
_reflns_Friedel_fraction_full 0.772
_reflns_Friedel_fraction_max 0.709
_reflns_number_gt 2632
_reflns_number_total 3156
_reflns_threshold_expression 'I > 2\s(I)'
_cod_data_source_file d5sc08731g2.cif
_cod_data_source_block 241119wjw
_cod_database_code 1576495
_shelx_shelxl_version_number 2018/3
_shelx_space_group_comment
;
The symmetry employed for this shelxl refinement is uniquely defined
by the following loop, which should always be used as a source of
symmetry information in preference to the above space-group names.
They are only intended as comments.
;
_shelx_estimated_absorpt_t_max 0.990
_shelx_estimated_absorpt_t_min 0.967
_olex2_refinement_description
;
1. Fixed Uiso
 At 1.2 times of:
  All C(H) groups, All C(H,H) groups
 At 1.5 times of:
  All C(H,H,H) groups
2.a Ternary CH refined with riding coordinates:
 C1(H1), C12(H12)
2.b Secondary CH2 refined with riding coordinates:
 C2(H2A,H2B), C4(H4A,H4B), C5(H5A,H5B)
2.c Aromatic/amide H refined with riding coordinates:
 C7(H7), C8(H8), C9(H9), C10(H10), C15(H15), C16(H16), C17(H17), C18(H18),
 C19(H19)
2.d Idealised Me refined as rotating group:
 C13(H13A,H13B,H13C)
;
_olex2_submission_special_instructions 'No special instructions were received'

loop_
_space_group_symop_operation_xyz
'x, y, z'
'-x, y+1/2, -z'

loop_
_atom_site_label
_atom_site_type_symbol
_atom_site_fract_x
_atom_site_fract_y
_atom_site_fract_z
_atom_site_U_iso_or_equiv
_atom_site_adp_type
_atom_site_occupancy
_atom_site_site_symmetry_order
_atom_site_calc_flag
_atom_site_refinement_flags_posn
_atom_site_refinement_flags_adp
_atom_site_refinement_flags_occupancy
_atom_site_disorder_assembly
_atom_site_disorder_group
S1 S 0.18255(8) 0.67403(9) 0.52253(6) 0.0414(2) Uani 1 1 d . . . . .
O1 O 0.0597(3) 0.7031(4) 0.42792(16) 0.0609(7) Uani 1 1 d . . . . .
C1 C 0.0958(3) 0.6047(4) 0.6380(2) 0.0391(6) Uani 1 1 d . . . . .
H1 H 0.039238 0.490081 0.628039 0.047 Uiso 1 1 calc R U . . .
C2 C 0.0296(4) 0.7525(5) 0.7020(3) 0.0514(8) Uani 1 1 d . . . . .
H2A H -0.064839 0.727261 0.727019 0.062 Uiso 1 1 calc R U . . .
H2B H 0.043674 0.878896 0.680766 0.062 Uiso 1 1 calc R U . . .
C3 C 0.1634(3) 0.6484(4) 0.7568(2) 0.0380(7) Uani 1 1 d . . . . .
C4 C 0.3115(4) 0.7444(5) 0.7899(2) 0.0497(8) Uani 1 1 d . . . . .
H4A H 0.304651 0.873371 0.769939 0.060 Uiso 1 1 calc R U . . .
H4B H 0.388369 0.687866 0.753675 0.060 Uiso 1 1 calc R U . . .
C5 C 0.3441(4) 0.7205(5) 0.9166(3) 0.0624(10) Uani 1 1 d . . . . .
H5A H 0.449270 0.702540 0.940707 0.075 Uiso 1 1 calc R U . . .
H5B H 0.311026 0.826477 0.954723 0.075 Uiso 1 1 calc R U . . .
C6 C 0.2572(3) 0.5516(5) 0.9388(3) 0.0454(7) Uani 1 1 d . . . . .
C7 C 0.2711(4) 0.4391(5) 1.0316(3) 0.0555(9) Uani 1 1 d . . . . .
H7 H 0.341840 0.464220 1.093006 0.067 Uiso 1 1 calc R U . . .
C8 C 0.1795(4) 0.2900(6) 1.0322(3) 0.0639(10) Uani 1 1 d . . . . .
H8 H 0.188315 0.214723 1.094764 0.077 Uiso 1 1 calc R U . . .
C9 C 0.0746(4) 0.2498(6) 0.9417(3) 0.0651(10) Uani 1 1 d . . . . .
H9 H 0.014043 0.147447 0.943402 0.078 Uiso 1 1 calc R U . . .
C10 C 0.0592(4) 0.3624(5) 0.8474(3) 0.0523(8) Uani 1 1 d . . . . .
H10 H -0.011892 0.336644 0.786239 0.063 Uiso 1 1 calc R U . . .
C11 C 0.1510(3) 0.5121(4) 0.8464(2) 0.0385(7) Uani 1 1 d . . . . .
C12 C 0.2660(3) 0.4508(4) 0.4940(2) 0.0379(6) Uani 1 1 d . . . . .
H12 H 0.188883 0.356269 0.489665 0.046 Uiso 1 1 calc R U . . .
C13 C 0.3177(4) 0.4663(5) 0.3804(2) 0.0489(8) Uani 1 1 d . . . . .
H13A H 0.236507 0.505266 0.326003 0.073 Uiso 1 1 calc R U . . .
H13B H 0.352768 0.349065 0.359185 0.073 Uiso 1 1 calc R U . . .
H13C H 0.396569 0.554496 0.384183 0.073 Uiso 1 1 calc R U . . .
C14 C 0.3849(3) 0.4053(4) 0.5901(2) 0.0359(6) Uani 1 1 d . . . . .
C15 C 0.5268(3) 0.4791(4) 0.5971(3) 0.0467(7) Uani 1 1 d . . . . .
H15 H 0.551291 0.550655 0.538790 0.056 Uiso 1 1 calc R U . . .
C16 C 0.6323(4) 0.4475(5) 0.6898(3) 0.0536(8) Uani 1 1 d . . . . .
H16 H 0.727316 0.495755 0.692895 0.064 Uiso 1 1 calc R U . . .
C17 C 0.5957(4) 0.3446(5) 0.7770(3) 0.0550(9) Uani 1 1 d . . . . .
H17 H 0.665216 0.326657 0.840240 0.066 Uiso 1 1 calc R U . . .
C18 C 0.4569(4) 0.2680(5) 0.7712(3) 0.0507(8) Uani 1 1 d . . . . .
H18 H 0.433194 0.197295 0.830048 0.061 Uiso 1 1 calc R U . . .
C19 C 0.3524(3) 0.2961(4) 0.6777(2) 0.0410(7) Uani 1 1 d . . . . .
H19 H 0.259557 0.241437 0.673497 0.049 Uiso 1 1 calc R U . . .

loop_
_atom_site_aniso_label
_atom_site_aniso_U_11
_atom_site_aniso_U_22
_atom_site_aniso_U_33
_atom_site_aniso_U_23
_atom_site_aniso_U_13
_atom_site_aniso_U_12
S1 0.0507(4) 0.0357(3) 0.0363(3) 0.0058(3) 0.0014(3) 0.0036(3)
O1 0.0700(14) 0.0673(17) 0.0410(12) 0.0117(12) -0.0065(10) 0.0228(14)
C1 0.0385(15) 0.0409(14) 0.0363(15) 0.0024(12) 0.0000(12) -0.0009(12)
C2 0.0525(17) 0.0509(17) 0.0511(19) 0.0009(15) 0.0083(15) 0.0116(15)
C3 0.0405(14) 0.0390(16) 0.0342(14) -0.0010(12) 0.0042(11) -0.0013(13)
C4 0.0581(18) 0.0455(16) 0.0446(17) -0.0053(14) 0.0039(14) -0.0154(15)
C5 0.074(2) 0.065(2) 0.0440(18) -0.0103(16) -0.0063(17) -0.022(2)
C6 0.0479(17) 0.0527(17) 0.0347(16) -0.0061(14) 0.0032(14) 0.0035(15)
C7 0.059(2) 0.067(2) 0.0392(18) 0.0023(16) 0.0025(15) 0.0053(18)
C8 0.076(2) 0.070(3) 0.047(2) 0.0180(18) 0.0161(19) 0.008(2)
C9 0.068(2) 0.066(2) 0.066(2) 0.016(2) 0.025(2) -0.0086(19)
C10 0.0466(18) 0.062(2) 0.0482(19) 0.0051(16) 0.0083(14) -0.0106(16)
C11 0.0363(15) 0.0446(16) 0.0350(15) -0.0006(12) 0.0064(12) 0.0029(13)
C12 0.0429(15) 0.0352(14) 0.0345(15) 0.0024(12) 0.0015(12) -0.0040(12)
C13 0.0601(19) 0.0478(17) 0.0388(17) 0.0006(14) 0.0064(15) -0.0009(16)
C14 0.0415(15) 0.0294(12) 0.0362(14) -0.0010(11) 0.0039(12) 0.0013(12)
C15 0.0483(17) 0.0426(16) 0.0484(18) 0.0047(15) 0.0044(14) -0.0030(14)
C16 0.0455(17) 0.0508(18) 0.061(2) -0.0009(17) -0.0047(16) -0.0016(16)
C17 0.062(2) 0.0530(18) 0.0447(19) 0.0011(15) -0.0108(16) 0.0098(17)
C18 0.067(2) 0.0435(16) 0.0417(17) 0.0085(14) 0.0080(16) 0.0134(16)
C19 0.0457(16) 0.0358(14) 0.0416(16) 0.0039(13) 0.0071(14) 0.0036(13)

loop_
_atom_type_symbol
_atom_type_description
_atom_type_scat_dispersion_real
_atom_type_scat_dispersion_imag
_atom_type_scat_source
C C 0.0033 0.0016 'International Tables Vol C Tables 4.2.6.8 and 6.1.1.4'
H H 0.0000 0.0000 'International Tables Vol C Tables 4.2.6.8 and 6.1.1.4'
O O 0.0106 0.0060 'International Tables Vol C Tables 4.2.6.8 and 6.1.1.4'
S S 0.1246 0.1234 'International Tables Vol C Tables 4.2.6.8 and 6.1.1.4'

loop_
_geom_angle_atom_site_label_1
_geom_angle_atom_site_label_2
_geom_angle_atom_site_label_3
_geom_angle
_geom_angle_site_symmetry_1
_geom_angle_site_symmetry_3
_geom_angle_publ_flag
O1 S1 C1 105.93(13) . . ?
O1 S1 C12 105.29(13) . . ?
C1 S1 C12 97.96(14) . . ?
S1 C1 H1 115.5 . . ?
C2 C1 S1 117.4(2) . . ?
C2 C1 H1 115.5 . . ?
C2 C1 C3 59.89(19) . . ?
C3 C1 S1 121.5(2) . . ?
C3 C1 H1 115.5 . . ?
C1 C2 H2A 117.7 . . ?
C1 C2 H2B 117.7 . . ?
C1 C2 C3 60.44(19) . . ?
H2A C2 H2B 114.8 . . ?
C3 C2 H2A 117.7 . . ?
C3 C2 H2B 117.7 . . ?
C1 C3 C4 124.8(2) . . ?
C2 C3 C1 59.67(19) . . ?
C2 C3 C4 121.0(3) . . ?
C11 C3 C1 119.3(2) . . ?
C11 C3 C2 121.1(2) . . ?
C11 C3 C4 105.8(2) . . ?
C3 C4 H4A 110.9 . . ?
C3 C4 H4B 110.9 . . ?
C3 C4 C5 104.4(3) . . ?
H4A C4 H4B 108.9 . . ?
C5 C4 H4A 110.9 . . ?
C5 C4 H4B 110.9 . . ?
C4 C5 H5A 111.0 . . ?
C4 C5 H5B 111.0 . . ?
H5A C5 H5B 109.0 . . ?
C6 C5 C4 103.9(2) . . ?
C6 C5 H5A 111.0 . . ?
C6 C5 H5B 111.0 . . ?
C7 C6 C5 129.8(3) . . ?
C7 C6 C11 119.9(3) . . ?
C11 C6 C5 110.3(3) . . ?
C6 C7 H7 120.3 . . ?
C8 C7 C6 119.3(3) . . ?
C8 C7 H7 120.3 . . ?
C7 C8 H8 119.4 . . ?
C7 C8 C9 121.2(3) . . ?
C9 C8 H8 119.4 . . ?
C8 C9 H9 119.9 . . ?
C8 C9 C10 120.1(3) . . ?
C10 C9 H9 119.9 . . ?
C9 C10 H10 120.6 . . ?
C11 C10 C9 118.9(3) . . ?
C11 C10 H10 120.6 . . ?
C6 C11 C3 109.2(3) . . ?
C10 C11 C3 130.2(3) . . ?
C10 C11 C6 120.6(3) . . ?
S1 C12 H12 108.5 . . ?
C13 C12 S1 107.0(2) . . ?
C13 C12 H12 108.5 . . ?
C14 C12 S1 108.55(18) . . ?
C14 C12 H12 108.5 . . ?
C14 C12 C13 115.6(2) . . ?
C12 C13 H13A 109.5 . . ?
C12 C13 H13B 109.5 . . ?
C12 C13 H13C 109.5 . . ?
H13A C13 H13B 109.5 . . ?
H13A C13 H13C 109.5 . . ?
H13B C13 H13C 109.5 . . ?
C15 C14 C12 121.3(3) . . ?
C15 C14 C19 118.2(3) . . ?
C19 C14 C12 120.4(2) . . ?
C14 C15 H15 119.5 . . ?
C16 C15 C14 121.0(3) . . ?
C16 C15 H15 119.5 . . ?
C15 C16 H16 120.2 . . ?
C17 C16 C15 119.7(3) . . ?
C17 C16 H16 120.2 . . ?
C16 C17 H17 119.8 . . ?
C18 C17 C16 120.3(3) . . ?
C18 C17 H17 119.8 . . ?
C17 C18 H18 120.0 . . ?
C17 C18 C19 120.1(3) . . ?
C19 C18 H18 120.0 . . ?
C14 C19 H19 119.7 . . ?
C18 C19 C14 120.7(3) . . ?
C18 C19 H19 119.7 . . ?

loop_
_geom_bond_atom_site_label_1
_geom_bond_atom_site_label_2
_geom_bond_distance
_geom_bond_site_symmetry_2
_geom_bond_publ_flag
S1 O1 1.4973(19) . ?
S1 C1 1.776(3) . ?
S1 C12 1.850(3) . ?
C1 H1 0.9800 . ?
C1 C2 1.503(4) . ?
C1 C3 1.515(4) . ?
C2 H2A 0.9700 . ?
C2 H2B 0.9700 . ?
C2 C3 1.506(4) . ?
C3 C4 1.523(4) . ?
C3 C11 1.488(4) . ?
C4 H4A 0.9700 . ?
C4 H4B 0.9700 . ?
C4 C5 1.530(4) . ?
C5 H5A 0.9700 . ?
C5 H5B 0.9700 . ?
C5 C6 1.508(5) . ?
C6 C7 1.383(4) . ?
C6 C11 1.400(4) . ?
C7 H7 0.9300 . ?
C7 C8 1.370(5) . ?
C8 H8 0.9300 . ?
C8 C9 1.378(5) . ?
C9 H9 0.9300 . ?
C9 C10 1.397(5) . ?
C10 H10 0.9300 . ?
C10 C11 1.376(4) . ?
C12 H12 0.9800 . ?
C12 C13 1.522(4) . ?
C12 C14 1.509(4) . ?
C13 H13A 0.9600 . ?
C13 H13B 0.9600 . ?
C13 H13C 0.9600 . ?
C14 C15 1.392(4) . ?
C14 C19 1.392(4) . ?
C15 H15 0.9300 . ?
C15 C16 1.389(4) . ?
C16 H16 0.9300 . ?
C16 C17 1.375(5) . ?
C17 H17 0.9300 . ?
C17 C18 1.375(5) . ?
C18 H18 0.9300 . ?
C18 C19 1.386(4) . ?
C19 H19 0.9300 . ?

loop_
_geom_torsion_atom_site_label_1
_geom_torsion_atom_site_label_2
_geom_torsion_atom_site_label_3
_geom_torsion_atom_site_label_4
_geom_torsion
_geom_torsion_site_symmetry_1
_geom_torsion_site_symmetry_2
_geom_torsion_site_symmetry_3
_geom_torsion_site_symmetry_4
_geom_torsion_publ_flag
S1 C1 C2 C3 -112.3(2) . . . . ?
S1 C1 C3 C2 105.5(3) . . . . ?
S1 C1 C3 C4 -3.2(4) . . . . ?
S1 C1 C3 C11 -143.5(2) . . . . ?
S1 C12 C14 C15 -81.9(3) . . . . ?
S1 C12 C14 C19 94.3(3) . . . . ?
O1 S1 C1 C2 -80.3(3) . . . . ?
O1 S1 C1 C3 -150.0(2) . . . . ?
O1 S1 C12 C13 58.3(2) . . . . ?
O1 S1 C12 C14 -176.30(19) . . . . ?
C1 S1 C12 C13 167.27(19) . . . . ?
C1 S1 C12 C14 -67.3(2) . . . . ?
C1 C2 C3 C4 114.8(3) . . . . ?
C1 C2 C3 C11 -108.0(3) . . . . ?
C1 C3 C4 C5 -168.7(3) . . . . ?
C1 C3 C11 C6 161.4(3) . . . . ?
C1 C3 C11 C10 -16.3(4) . . . . ?
C2 C1 C3 C4 -108.7(3) . . . . ?
C2 C1 C3 C11 110.9(3) . . . . ?
C2 C3 C4 C5 118.7(3) . . . . ?
C2 C3 C11 C6 -128.3(3) . . . . ?
C2 C3 C11 C10 54.0(5) . . . . ?
C3 C4 C5 C6 24.4(3) . . . . ?
C4 C3 C11 C6 14.4(3) . . . . ?
C4 C3 C11 C10 -163.3(3) . . . . ?
C4 C5 C6 C7 162.3(4) . . . . ?
C4 C5 C6 C11 -16.6(4) . . . . ?
C5 C6 C7 C8 -179.2(4) . . . . ?
C5 C6 C11 C3 1.5(3) . . . . ?
C5 C6 C11 C10 179.4(3) . . . . ?
C6 C7 C8 C9 0.4(6) . . . . ?
C7 C6 C11 C3 -177.6(3) . . . . ?
C7 C6 C11 C10 0.4(5) . . . . ?
C7 C8 C9 C10 -0.5(6) . . . . ?
C8 C9 C10 C11 0.5(5) . . . . ?
C9 C10 C11 C3 177.0(3) . . . . ?
C9 C10 C11 C6 -0.5(5) . . . . ?
C11 C3 C4 C5 -24.0(3) . . . . ?
C11 C6 C7 C8 -0.4(5) . . . . ?
C12 S1 C1 C2 171.3(2) . . . . ?
C12 S1 C1 C3 101.5(2) . . . . ?
C12 C14 C15 C16 175.2(3) . . . . ?
C12 C14 C19 C18 -173.8(3) . . . . ?
C13 C12 C14 C15 38.3(4) . . . . ?
C13 C12 C14 C19 -145.5(3) . . . . ?
C14 C15 C16 C17 -1.2(5) . . . . ?
C15 C14 C19 C18 2.5(4) . . . . ?
C15 C16 C17 C18 2.1(5) . . . . ?
C16 C17 C18 C19 -0.8(5) . . . . ?
C17 C18 C19 C14 -1.6(5) . . . . ?
C19 C14 C15 C16 -1.1(4) . . . . ?
